data_7131670
loop_
_publ_author_name
'Janssen, Marvin'
'Mebs, Stefan'
'Beckmann, Jens'

_publ_section_title
;
 Aryldimethylelement cations of the heavier group 14 elements. An
 essentially three-coordinate plumbylium ion.
;
_journal_issue 47
_journal_name_full 'Chemical communications (Cambridge, England)'
_journal_page_first 7267
_journal_page_last 7270
_journal_paper_doi 10.1039/d3cc00397c
_journal_volume 59
_journal_year 2023
_chemical_formula_moiety 'C42 H39 Si, B C24 F20'
_chemical_formula_sum 'C66 H39 B F20 Si'
_chemical_formula_weight 1250.87
_space_group_crystal_system monoclinic
_space_group_IT_number 14
_space_group_name_Hall '-P 2yn'
_space_group_name_H-M_alt 'P 1 21/n 1'
_atom_sites_solution_hydrogens geom
_audit_creation_date 2021-12-05
_audit_creation_method
;
Olex2 1.3
(compiled 2020.11.12 svn.r5f609507 for OlexSys, GUI svn.r6272)
;
_audit_update_record
;
2022-12-17 deposited with the CCDC.	2023-05-17 downloaded from the CCDC.
;
_cell_angle_alpha 90
_cell_angle_beta 94.346(3)
_cell_angle_gamma 90
_cell_formula_units_Z 4
_cell_length_a 10.5128(11)
_cell_length_b 17.7699(16)
_cell_length_c 29.707(3)
_cell_measurement_reflns_used 9981
_cell_measurement_temperature 100.00
_cell_measurement_theta_max 30.41
_cell_measurement_theta_min 2.26
_cell_volume 5533.6(9)
_computing_cell_refinement 'SAINT V8.40A (Bruker, 2019)'
_computing_data_reduction 'SAINT V8.40A (Bruker, 2019)'
_computing_molecular_graphics 'Olex2 1.3 (Dolomanov et al., 2009)'
_computing_publication_material 'Olex2 1.3 (Dolomanov et al., 2009)'
_computing_structure_refinement 'SHELXL 2018/3 (Sheldrick, 2015)'
_computing_structure_solution 'XT  (Sheldrick, 2015)'
_diffrn_ambient_temperature 100.0
_diffrn_measured_fraction_theta_full 1.000
_diffrn_measured_fraction_theta_max 1.000
_diffrn_measurement_device_type 'Bruker APEX-II CCD'
_diffrn_measurement_method '\f and \w scans'
_diffrn_radiation_type MoK\a
_diffrn_radiation_wavelength 0.71073
_diffrn_reflns_av_R_equivalents 0.0721
_diffrn_reflns_av_unetI/netI 0.0451
_diffrn_reflns_Laue_measured_fraction_full 1.000
_diffrn_reflns_Laue_measured_fraction_max 1.000
_diffrn_reflns_limit_h_max 14
_diffrn_reflns_limit_h_min -14
_diffrn_reflns_limit_k_max 23
_diffrn_reflns_limit_k_min -23
_diffrn_reflns_limit_l_max 39
_diffrn_reflns_limit_l_min -39
_diffrn_reflns_number 138018
_diffrn_reflns_point_group_measured_fraction_full 1.000
_diffrn_reflns_point_group_measured_fraction_max 1.000
_diffrn_reflns_theta_full 25.242
_diffrn_reflns_theta_max 28.282
_diffrn_reflns_theta_min 2.011
_diffrn_standards_number 0
_exptl_absorpt_coefficient_mu 0.154
_exptl_absorpt_correction_T_max 0.7465
_exptl_absorpt_correction_T_min 0.6930
_exptl_absorpt_correction_type multi-scan
_exptl_absorpt_process_details
;
SADABS-2016/2 (Bruker,2016/2) was used for absorption correction.
wR2(int) was 0.1626 before and 0.0662 after correction.
The Ratio of minimum to maximum transmission is 0.9283.
The \l/2 correction factor is Not present.
;
_exptl_crystal_colour colourless
_exptl_crystal_density_diffrn 1.501
_exptl_crystal_description block
_exptl_crystal_F_000 2536
_exptl_crystal_size_max 0.30
_exptl_crystal_size_mid 0.25
_exptl_crystal_size_min 0.25
_refine_diff_density_max 0.535
_refine_diff_density_min -0.432
_refine_diff_density_rms 0.058
_refine_ls_extinction_method none
_refine_ls_goodness_of_fit_ref 1.019
_refine_ls_hydrogen_treatment constr
_refine_ls_matrix_type full
_refine_ls_number_parameters 799
_refine_ls_number_reflns 13729
_refine_ls_number_restraints 0
_refine_ls_restrained_S_all 1.019
_refine_ls_R_factor_all 0.0837
_refine_ls_R_factor_gt 0.0521
_refine_ls_shift/su_max 0.001
_refine_ls_shift/su_mean 0.000
_refine_ls_structure_factor_coef Fsqd
_refine_ls_weighting_details 'w=1/[\s^2^(Fo^2^)+(0.0464P)^2^+4.6168P] where P=(Fo^2^+2Fc^2^)/3'
_refine_ls_weighting_scheme calc
_refine_ls_wR_factor_gt 0.1079
_refine_ls_wR_factor_ref 0.1200
_reflns_Friedel_coverage 0.000
_reflns_number_gt 9772
_reflns_number_total 13729
_reflns_threshold_expression 'I > 2\s(I)'
_cod_data_source_file d3cc00397c2.cif
_cod_data_source_block janssenm211130_0m
_cod_depositor_comments 'Adding full bibliography for 7131666--7131671.cif.'
_cod_database_code 7131670
_shelx_shelxl_version_number 2018/3
_shelx_space_group_comment
;
The symmetry employed for this shelxl refinement is uniquely defined
by the following loop, which should always be used as a source of
symmetry information in preference to the above space-group names.
They are only intended as comments.
;
_olex2_refinement_description
;
1. Fixed Uiso
 At 1.2 times of:
  All C(H) groups, All C(H,H) groups
 At 1.5 times of:
  All C(H,H,H) groups
2.a Secondary CH2 refined with riding coordinates:
 C17(H17A,H17B), C22(H22A,H22B)
2.b Aromatic/amide H refined with riding coordinates:
 C51(H51), C54(H54), C31(H31), C13(H13), C61(H61), C34(H34), C53(H53),
 C52(H52), C64(H64), C62(H62), C63(H63), C32(H32), C41(H41), C43(H43), C33(H33),
  C44(H44), C42(H42)
2.c Idealised Me refined as rotating group:
 C1(H1A,H1B,H1C), C2(H2A,H2B,H2C), C19(H19A,H19B,H19C), C20(H20A,H20B,H20C),
 C25(H25A,H25B,H25C), C24(H24A,H24B,H24C)
;
_smtbx_masks_void_probe_radius 1.2
_smtbx_masks_void_truncation_radius 1.2
_olex2_submission_special_instructions 'No special instructions were received'

loop_
_space_group_symop_operation_xyz
'x, y, z'
'-x+1/2, y+1/2, -z+1/2'
'-x, -y, -z'
'x-1/2, -y-1/2, z-1/2'

loop_
_atom_site_label
_atom_site_type_symbol
_atom_site_fract_x
_atom_site_fract_y
_atom_site_fract_z
_atom_site_U_iso_or_equiv
_atom_site_adp_type
_atom_site_occupancy
_atom_site_site_symmetry_order
_atom_site_calc_flag
_atom_site_refinement_flags_posn
_atom_site_refinement_flags_adp
_atom_site_refinement_flags_occupancy
_atom_site_disorder_assembly
_atom_site_disorder_group
Si1 Si 0.53533(5) 0.28427(3) 0.59197(2) 0.01703(12) Uani 1 1 d . . . . .
F101 F 0.13555(12) 0.39824(7) 0.77249(4) 0.0259(3) Uani 1 1 d . . . . .
F91 F 0.04508(11) 0.52933(7) 0.81265(4) 0.0260(3) Uani 1 1 d . . . . .
F95 F 0.49543(12) 0.54786(7) 0.81366(4) 0.0284(3) Uani 1 1 d . . . . .
F92 F 0.02296(12) 0.65243(7) 0.76324(4) 0.0290(3) Uani 1 1 d . . . . .
F85 F 0.41848(13) 0.33220(7) 0.89809(4) 0.0340(3) Uani 1 1 d . . . . .
F81 F 0.39339(12) 0.44040(7) 0.75163(4) 0.0278(3) Uani 1 1 d . . . . .
F94 F 0.46939(12) 0.67123(7) 0.76360(4) 0.0293(3) Uani 1 1 d . . . . .
F82 F 0.55383(12) 0.33855(7) 0.72595(4) 0.0326(3) Uani 1 1 d . . . . .
F83 F 0.65683(12) 0.23354(7) 0.78494(5) 0.0338(3) Uani 1 1 d . . . . .
F93 F 0.23261(13) 0.72650(6) 0.73769(4) 0.0306(3) Uani 1 1 d . . . . .
F75 F 0.14516(14) 0.54259(7) 0.90318(4) 0.0345(3) Uani 1 1 d . . . . .
F105 F 0.19281(14) 0.38923(7) 0.93245(4) 0.0351(3) Uani 1 1 d . . . . .
F102 F -0.06555(13) 0.30785(7) 0.77484(4) 0.0338(3) Uani 1 1 d . . . . .
F84 F 0.58034(13) 0.22987(7) 0.87108(5) 0.0394(3) Uani 1 1 d . . . . .
F71 F 0.57238(13) 0.46388(8) 0.89416(5) 0.0397(3) Uani 1 1 d . . . . .
F103 F -0.13806(15) 0.25515(9) 0.85529(5) 0.0483(4) Uani 1 1 d . . . . .
F72 F 0.63996(15) 0.54624(9) 0.96631(5) 0.0532(5) Uani 1 1 d . . . . .
F104 F -0.00500(16) 0.29760(9) 0.93331(5) 0.0509(4) Uani 1 1 d . . . . .
F74 F 0.21727(18) 0.62612(8) 0.97482(5) 0.0526(4) Uani 1 1 d . . . . .
F73 F 0.46522(19) 0.62858(8) 1.00805(5) 0.0591(5) Uani 1 1 d . . . . .
C15 C 0.44715(18) 0.43858(10) 0.61004(6) 0.0147(4) Uani 1 1 d . . . . .
C10 C 0.54738(18) 0.38543(10) 0.61033(6) 0.0141(4) Uani 1 1 d . . . . .
C40 C 0.82668(18) 0.36330(12) 0.58180(7) 0.0218(4) Uani 1 1 d . . . . .
C16 C 0.78912(18) 0.36620(11) 0.63053(6) 0.0180(4) Uani 1 1 d . . . . .
C21 C 0.30963(18) 0.43126(10) 0.58955(6) 0.0157(4) Uani 1 1 d . . . . .
C14 C 0.46653(18) 0.50898(11) 0.63042(6) 0.0170(4) Uani 1 1 d . . . . .
C90 C 0.2724(2) 0.52915(11) 0.81453(6) 0.0211(4) Uani 1 1 d . . . . .
C50 C 0.23581(17) 0.36669(10) 0.60890(6) 0.0163(4) Uani 1 1 d . . . . .
C92 C 0.1402(2) 0.62561(11) 0.77547(6) 0.0220(4) Uani 1 1 d . . . . .
C55 C 0.18378(18) 0.31974(11) 0.57444(6) 0.0183(4) Uani 1 1 d . . . . .
C65 C 0.22322(18) 0.34799(11) 0.53103(6) 0.0188(4) Uani 1 1 d . . . . .
C60 C 0.29767(18) 0.41220(11) 0.53944(6) 0.0178(4) Uani 1 1 d . . . . .
C11 C 0.66376(18) 0.40967(10) 0.63118(6) 0.0156(4) Uani 1 1 d . . . . .
C101 C 0.1029(2) 0.37596(11) 0.81357(6) 0.0225(4) Uani 1 1 d . . . . .
C82 C 0.5226(2) 0.33826(12) 0.76907(7) 0.0253(5) Uani 1 1 d . . . . .
C51 C 0.21287(19) 0.35378(11) 0.65363(7) 0.0209(4) Uani 1 1 d . . . . .
H51 H 0.248469 0.385717 0.676943 0.025 Uiso 1 1 calc R U . . .
C30 C 0.76263(17) 0.28401(11) 0.63932(6) 0.0172(4) Uani 1 1 d . . . . .
C54 C 0.10857(19) 0.25890(11) 0.58466(7) 0.0231(4) Uani 1 1 d . . . . .
H54 H 0.073598 0.226557 0.561448 0.028 Uiso 1 1 calc R U . . .
C31 C 0.75507(19) 0.24641(12) 0.67992(7) 0.0217(4) Uani 1 1 d . . . . .
H31 H 0.761011 0.273122 0.707695 0.026 Uiso 1 1 calc R U . . .
C35 C 0.75014(18) 0.24419(12) 0.59792(7) 0.0223(4) Uani 1 1 d . . . . .
C45 C 0.79785(19) 0.29335(13) 0.56261(7) 0.0246(5) Uani 1 1 d . . . . .
C23 C 0.35116(19) 0.55998(11) 0.62392(6) 0.0207(4) Uani 1 1 d . . . . .
C93 C 0.2452(2) 0.66345(11) 0.76285(6) 0.0232(4) Uani 1 1 d . . . . .
C13 C 0.5818(2) 0.52794(11) 0.65390(6) 0.0198(4) Uani 1 1 d . . . . .
H13 H 0.591650 0.574660 0.669315 0.024 Uiso 1 1 calc R U . . .
C102 C -0.0006(2) 0.32843(12) 0.81381(7) 0.0271(5) Uani 1 1 d . . . . .
C95 C 0.3749(2) 0.57088(11) 0.80134(7) 0.0228(4) Uani 1 1 d . . . . .
C83 C 0.5732(2) 0.28425(12) 0.79851(8) 0.0279(5) Uani 1 1 d . . . . .
C91 C 0.1551(2) 0.56057(11) 0.80114(6) 0.0215(4) Uani 1 1 d . . . . .
C105 C 0.1319(2) 0.37193(12) 0.89185(7) 0.0286(5) Uani 1 1 d . . . . .
C61 C 0.34720(19) 0.45124(13) 0.50451(7) 0.0244(4) Uani 1 1 d . . . . .
H61 H 0.395799 0.495750 0.510256 0.029 Uiso 1 1 calc R U . . .
C84 C 0.5354(2) 0.28331(12) 0.84188(8) 0.0289(5) Uani 1 1 d . . . . .
C85 C 0.4518(2) 0.33691(12) 0.85502(7) 0.0272(5) Uani 1 1 d . . . . .
C17 C 0.88013(19) 0.40941(11) 0.66515(7) 0.0232(4) Uani 1 1 d . . . . .
H17A H 0.960961 0.421301 0.651616 0.028 Uiso 1 1 calc R U . . .
H17B H 0.900151 0.377921 0.692251 0.028 Uiso 1 1 calc R U . . .
C18 C 0.8132(2) 0.48361(11) 0.67861(7) 0.0238(4) Uani 1 1 d . . . . .
C12 C 0.68141(19) 0.47717(11) 0.65423(6) 0.0182(4) Uani 1 1 d . . . . .
C100 C 0.1731(2) 0.40167(11) 0.85229(7) 0.0226(4) Uani 1 1 d . . . . .
C34 C 0.7325(2) 0.16536(12) 0.59793(8) 0.0301(5) Uani 1 1 d . . . . .
H34 H 0.724259 0.138070 0.570359 0.036 Uiso 1 1 calc R U . . .
C94 C 0.3645(2) 0.63565(11) 0.77587(7) 0.0228(4) Uani 1 1 d . . . . .
C53 C 0.0852(2) 0.24606(12) 0.62944(8) 0.0266(5) Uani 1 1 d . . . . .
H53 H 0.033501 0.204692 0.636855 0.032 Uiso 1 1 calc R U . . .
C52 C 0.1367(2) 0.29310(12) 0.66349(7) 0.0252(5) Uani 1 1 d . . . . .
H52 H 0.119465 0.283588 0.693910 0.030 Uiso 1 1 calc R U . . .
C64 C 0.20058(19) 0.32050(13) 0.48721(7) 0.0249(5) Uani 1 1 d . . . . .
H64 H 0.150712 0.276515 0.481315 0.030 Uiso 1 1 calc R U . . .
C22 C 0.2491(2) 0.50924(11) 0.60004(7) 0.0244(4) Uani 1 1 d . . . . .
H22A H 0.214758 0.533237 0.571592 0.029 Uiso 1 1 calc R U . . .
H22B H 0.177862 0.502018 0.619578 0.029 Uiso 1 1 calc R U . . .
C1 C 0.4527(2) 0.22228(11) 0.62974(7) 0.0234(4) Uani 1 1 d . . . . .
H1A H 0.482090 0.233197 0.661153 0.035 Uiso 1 1 calc R U . . .
H1B H 0.471388 0.169671 0.622868 0.035 Uiso 1 1 calc R U . . .
H1C H 0.360519 0.230912 0.625336 0.035 Uiso 1 1 calc R U . . .
C81 C 0.4389(2) 0.39097(11) 0.78379(7) 0.0238(4) Uani 1 1 d . . . . .
C75 C 0.2700(2) 0.54023(12) 0.91789(7) 0.0312(5) Uani 1 1 d . . . . .
C62 C 0.3243(2) 0.42395(14) 0.46078(7) 0.0305(5) Uani 1 1 d . . . . .
H62 H 0.358016 0.449974 0.436410 0.037 Uiso 1 1 calc R U . . .
C63 C 0.2529(2) 0.35920(14) 0.45234(7) 0.0299(5) Uani 1 1 d . . . . .
H63 H 0.239569 0.340971 0.422290 0.036 Uiso 1 1 calc R U . . .
C32 C 0.7386(2) 0.16896(12) 0.67912(8) 0.0295(5) Uani 1 1 d . . . . .
H32 H 0.734865 0.142506 0.706780 0.035 Uiso 1 1 calc R U . . .
C2 C 0.5082(2) 0.26252(12) 0.53150(7) 0.0254(5) Uani 1 1 d . . . . .
H2A H 0.416344 0.259616 0.523214 0.038 Uiso 1 1 calc R U . . .
H2B H 0.548071 0.214165 0.525227 0.038 Uiso 1 1 calc R U . . .
H2C H 0.545839 0.302197 0.513828 0.038 Uiso 1 1 calc R U . . .
C70 C 0.3533(2) 0.49639(12) 0.89526(7) 0.0268(5) Uani 1 1 d . . . . .
C41 C 0.8806(2) 0.41869(14) 0.55650(8) 0.0314(5) Uani 1 1 d . . . . .
H41 H 0.899539 0.467017 0.568950 0.038 Uiso 1 1 calc R U . . .
C80 C 0.4015(2) 0.39494(11) 0.82744(7) 0.0237(4) Uani 1 1 d . . . . .
C71 C 0.4781(2) 0.50110(13) 0.91292(7) 0.0312(5) Uani 1 1 d . . . . .
C103 C -0.0384(2) 0.30209(13) 0.85429(8) 0.0338(5) Uani 1 1 d . . . . .
C74 C 0.3039(3) 0.58446(13) 0.95546(8) 0.0375(6) Uani 1 1 d . . . . .
C73 C 0.4286(3) 0.58589(13) 0.97177(7) 0.0417(7) Uani 1 1 d . . . . .
C43 C 0.8774(2) 0.33228(18) 0.49357(8) 0.0420(7) Uani 1 1 d . . . . .
H43 H 0.895949 0.322481 0.463316 0.050 Uiso 1 1 calc R U . . .
C72 C 0.5163(3) 0.54491(14) 0.95075(8) 0.0388(7) Uani 1 1 d . . . . .
C33 C 0.7275(2) 0.12900(12) 0.63843(9) 0.0337(5) Uani 1 1 d . . . . .
H33 H 0.716333 0.075966 0.638890 0.040 Uiso 1 1 calc R U . . .
C44 C 0.8218(2) 0.27664(16) 0.51817(7) 0.0350(6) Uani 1 1 d . . . . .
H44 H 0.800682 0.228918 0.505250 0.042 Uiso 1 1 calc R U . . .
C104 C 0.0295(2) 0.32417(14) 0.89353(7) 0.0352(6) Uani 1 1 d . . . . .
C19 C 0.8013(2) 0.48644(14) 0.72972(7) 0.0337(5) Uani 1 1 d . . . . .
H19A H 0.755761 0.441658 0.739103 0.050 Uiso 1 1 calc R U . . .
H19B H 0.753950 0.531659 0.737232 0.050 Uiso 1 1 calc R U . . .
H19C H 0.886621 0.487795 0.745474 0.050 Uiso 1 1 calc R U . . .
C20 C 0.8838(2) 0.55357(13) 0.66381(9) 0.0372(6) Uani 1 1 d . . . . .
H20A H 0.969581 0.554813 0.679228 0.056 Uiso 1 1 calc R U . . .
H20B H 0.836814 0.598758 0.671638 0.056 Uiso 1 1 calc R U . . .
H20C H 0.890321 0.551972 0.631092 0.056 Uiso 1 1 calc R U . . .
C42 C 0.9064(2) 0.40169(18) 0.51239(8) 0.0417(7) Uani 1 1 d . . . . .
H42 H 0.944835 0.438787 0.494820 0.050 Uiso 1 1 calc R U . . .
C25 C 0.3823(2) 0.62732(13) 0.59405(9) 0.0379(6) Uani 1 1 d . . . . .
H25A H 0.457299 0.653797 0.607737 0.057 Uiso 1 1 calc R U . . .
H25B H 0.309332 0.661814 0.591403 0.057 Uiso 1 1 calc R U . . .
H25C H 0.399929 0.609226 0.563991 0.057 Uiso 1 1 calc R U . . .
C24 C 0.3106(3) 0.58954(17) 0.66869(8) 0.0459(7) Uani 1 1 d . . . . .
H24A H 0.293376 0.547099 0.688391 0.069 Uiso 1 1 calc R U . . .
H24B H 0.233312 0.620040 0.663346 0.069 Uiso 1 1 calc R U . . .
H24C H 0.379149 0.620536 0.683186 0.069 Uiso 1 1 calc R U . . .
B1 B 0.2998(2) 0.45473(13) 0.84735(8) 0.0234(5) Uani 1 1 d . . . . .

loop_
_atom_site_aniso_label
_atom_site_aniso_U_11
_atom_site_aniso_U_22
_atom_site_aniso_U_33
_atom_site_aniso_U_23
_atom_site_aniso_U_13
_atom_site_aniso_U_12
Si1 0.0173(3) 0.0142(3) 0.0190(3) -0.0036(2) -0.0022(2) 0.0018(2)
F101 0.0372(7) 0.0252(6) 0.0145(6) -0.0005(5) -0.0026(5) -0.0030(5)
F91 0.0296(7) 0.0237(6) 0.0241(6) 0.0009(5) -0.0024(5) -0.0009(5)
F95 0.0288(7) 0.0254(7) 0.0296(7) 0.0053(5) -0.0075(5) -0.0016(5)
F92 0.0353(7) 0.0245(6) 0.0260(6) 0.0010(5) -0.0056(5) 0.0092(5)
F85 0.0489(8) 0.0290(7) 0.0229(6) 0.0091(5) -0.0045(6) 0.0052(6)
F81 0.0399(7) 0.0235(6) 0.0189(6) 0.0038(5) -0.0048(5) 0.0067(6)
F94 0.0378(7) 0.0232(6) 0.0267(6) 0.0033(5) 0.0009(5) -0.0055(6)
F82 0.0369(8) 0.0317(7) 0.0291(7) -0.0013(5) 0.0028(6) 0.0049(6)
F83 0.0296(7) 0.0262(7) 0.0442(8) -0.0030(6) -0.0063(6) 0.0068(6)
F93 0.0499(8) 0.0174(6) 0.0239(6) 0.0063(5) -0.0019(6) 0.0038(6)
F75 0.0508(9) 0.0269(7) 0.0248(7) -0.0034(5) -0.0041(6) 0.0055(6)
F105 0.0554(9) 0.0330(7) 0.0153(6) 0.0040(5) -0.0081(6) -0.0113(6)
F102 0.0412(8) 0.0302(7) 0.0277(7) -0.0002(5) -0.0133(6) -0.0088(6)
F84 0.0466(9) 0.0293(7) 0.0402(8) 0.0117(6) -0.0095(6) 0.0109(6)
F71 0.0390(8) 0.0430(8) 0.0346(8) 0.0119(6) -0.0130(6) -0.0100(7)
F103 0.0517(9) 0.0495(9) 0.0417(8) 0.0148(7) -0.0087(7) -0.0264(8)
F72 0.0619(10) 0.0550(10) 0.0380(8) 0.0232(7) -0.0278(7) -0.0363(8)
F104 0.0713(11) 0.0542(10) 0.0266(7) 0.0165(7) 0.0003(7) -0.0253(8)
F74 0.0980(13) 0.0320(8) 0.0270(7) -0.0097(6) -0.0005(8) 0.0036(8)
F73 0.1139(15) 0.0336(8) 0.0251(7) 0.0009(6) -0.0255(8) -0.0285(9)
C15 0.0187(9) 0.0162(9) 0.0091(8) 0.0014(7) 0.0008(7) 0.0000(7)
C10 0.0177(9) 0.0130(9) 0.0113(8) -0.0004(7) 0.0007(7) 0.0005(7)
C40 0.0129(9) 0.0318(11) 0.0205(10) 0.0039(8) -0.0002(8) 0.0055(8)
C16 0.0158(9) 0.0178(9) 0.0201(10) 0.0009(8) -0.0018(7) 0.0021(8)
C21 0.0165(9) 0.0167(9) 0.0140(9) 0.0022(7) 0.0019(7) 0.0046(7)
C14 0.0229(10) 0.0168(9) 0.0113(8) 0.0011(7) 0.0010(7) 0.0040(8)
C90 0.0334(12) 0.0156(9) 0.0133(9) -0.0012(7) -0.0047(8) -0.0004(8)
C50 0.0131(9) 0.0153(9) 0.0206(10) 0.0030(7) 0.0024(7) 0.0054(7)
C92 0.0316(12) 0.0193(10) 0.0143(9) -0.0052(8) -0.0042(8) 0.0064(9)
C55 0.0139(9) 0.0200(10) 0.0207(10) 0.0003(8) -0.0002(7) 0.0050(8)
C65 0.0132(9) 0.0228(10) 0.0201(10) 0.0000(8) -0.0009(7) 0.0068(8)
C60 0.0134(9) 0.0238(10) 0.0156(9) 0.0008(8) -0.0020(7) 0.0052(8)
C11 0.0186(10) 0.0144(9) 0.0135(9) 0.0022(7) -0.0003(7) 0.0018(7)
C101 0.0332(12) 0.0173(10) 0.0164(9) 0.0023(8) -0.0015(8) 0.0014(9)
C82 0.0266(11) 0.0226(11) 0.0260(11) -0.0008(9) -0.0033(9) -0.0025(9)
C51 0.0210(10) 0.0229(10) 0.0189(10) 0.0029(8) 0.0029(8) 0.0092(8)
C30 0.0112(9) 0.0181(9) 0.0219(10) -0.0022(8) -0.0017(7) 0.0041(7)
C54 0.0183(10) 0.0185(10) 0.0319(11) 0.0010(8) -0.0024(8) 0.0038(8)
C31 0.0202(10) 0.0223(10) 0.0223(10) 0.0013(8) -0.0003(8) 0.0050(8)
C35 0.0152(10) 0.0254(11) 0.0257(10) -0.0064(8) -0.0028(8) 0.0033(8)
C45 0.0138(10) 0.0389(13) 0.0205(10) -0.0031(9) -0.0019(8) 0.0061(9)
C23 0.0256(11) 0.0192(10) 0.0168(10) -0.0020(8) -0.0017(8) 0.0069(8)
C93 0.0422(13) 0.0135(9) 0.0131(9) -0.0009(7) -0.0024(9) 0.0043(9)
C13 0.0299(11) 0.0131(9) 0.0157(9) -0.0021(7) -0.0028(8) 0.0021(8)
C102 0.0371(13) 0.0205(10) 0.0218(11) 0.0005(8) -0.0101(9) -0.0022(9)
C95 0.0309(11) 0.0185(10) 0.0177(10) -0.0029(8) -0.0064(8) 0.0026(9)
C83 0.0253(11) 0.0191(10) 0.0381(13) -0.0028(9) -0.0057(9) 0.0005(9)
C91 0.0302(11) 0.0188(10) 0.0150(9) -0.0032(7) -0.0025(8) -0.0025(9)
C105 0.0436(14) 0.0227(11) 0.0181(10) 0.0012(8) -0.0057(9) -0.0033(10)
C61 0.0190(10) 0.0321(12) 0.0220(10) 0.0048(9) 0.0003(8) -0.0003(9)
C84 0.0324(12) 0.0186(10) 0.0337(12) 0.0079(9) -0.0112(10) 0.0010(9)
C85 0.0337(12) 0.0249(11) 0.0215(11) 0.0038(8) -0.0068(9) -0.0019(9)
C17 0.0189(10) 0.0201(10) 0.0291(11) 0.0004(8) -0.0073(8) -0.0017(8)
C18 0.0228(11) 0.0190(10) 0.0281(11) -0.0021(8) -0.0085(8) -0.0014(8)
C12 0.0231(10) 0.0154(9) 0.0156(9) 0.0010(7) -0.0032(8) -0.0016(8)
C100 0.0330(12) 0.0157(10) 0.0182(10) 0.0001(8) -0.0035(8) 0.0001(9)
C34 0.0217(11) 0.0252(11) 0.0425(13) -0.0153(10) -0.0037(9) 0.0050(9)
C94 0.0339(12) 0.0180(10) 0.0163(9) -0.0025(8) -0.0004(8) -0.0036(9)
C53 0.0198(11) 0.0202(10) 0.0399(13) 0.0116(9) 0.0031(9) 0.0033(8)
C52 0.0231(11) 0.0281(11) 0.0251(11) 0.0114(9) 0.0075(9) 0.0091(9)
C64 0.0187(10) 0.0321(12) 0.0232(11) -0.0069(9) -0.0040(8) 0.0048(9)
C22 0.0223(11) 0.0181(10) 0.0325(11) 0.0011(9) -0.0004(9) 0.0050(8)
C1 0.0223(10) 0.0152(10) 0.0323(11) 0.0011(8) 0.0001(9) 0.0008(8)
C81 0.0287(11) 0.0178(10) 0.0231(10) 0.0035(8) -0.0094(9) -0.0017(8)
C75 0.0552(16) 0.0185(11) 0.0187(10) 0.0034(8) -0.0059(10) -0.0052(10)
C62 0.0252(11) 0.0476(15) 0.0187(10) 0.0078(10) 0.0033(9) 0.0044(10)
C63 0.0248(11) 0.0485(14) 0.0157(10) -0.0044(9) -0.0024(8) 0.0094(10)
C32 0.0249(11) 0.0230(11) 0.0401(13) 0.0095(10) -0.0016(10) 0.0051(9)
C2 0.0231(11) 0.0280(11) 0.0239(11) -0.0104(9) -0.0057(8) 0.0059(9)
C70 0.0450(14) 0.0173(10) 0.0164(10) 0.0061(8) -0.0086(9) -0.0063(9)
C41 0.0204(11) 0.0411(14) 0.0328(12) 0.0131(10) 0.0031(9) 0.0068(10)
C80 0.0286(11) 0.0180(10) 0.0230(10) 0.0026(8) -0.0076(9) -0.0017(9)
C71 0.0424(14) 0.0261(11) 0.0233(11) 0.0112(9) -0.0092(10) -0.0092(10)
C103 0.0392(14) 0.0266(12) 0.0346(13) 0.0075(10) -0.0046(10) -0.0128(10)
C74 0.0708(19) 0.0190(11) 0.0216(11) 0.0026(9) -0.0042(11) -0.0047(12)
C73 0.081(2) 0.0237(12) 0.0179(11) 0.0052(9) -0.0142(12) -0.0196(13)
C43 0.0216(12) 0.087(2) 0.0173(11) 0.0061(12) -0.0004(9) 0.0142(13)
C72 0.0529(16) 0.0331(13) 0.0269(12) 0.0176(10) -0.0198(11) -0.0250(12)
C33 0.0262(12) 0.0152(10) 0.0582(16) -0.0023(10) -0.0054(11) 0.0047(9)
C44 0.0195(11) 0.0627(17) 0.0221(11) -0.0081(11) -0.0031(9) 0.0116(11)
C104 0.0509(15) 0.0322(13) 0.0221(11) 0.0100(9) 0.0004(10) -0.0089(11)
C19 0.0375(13) 0.0330(13) 0.0278(12) -0.0068(10) -0.0156(10) 0.0024(11)
C20 0.0314(13) 0.0238(12) 0.0543(16) 0.0001(11) -0.0103(11) -0.0094(10)
C42 0.0225(12) 0.071(2) 0.0320(13) 0.0237(13) 0.0039(10) 0.0101(12)
C25 0.0344(13) 0.0208(11) 0.0561(16) 0.0103(11) -0.0125(11) 0.0038(10)
C24 0.0483(16) 0.0622(18) 0.0259(12) -0.0171(12) -0.0048(11) 0.0309(14)
B1 0.0353(14) 0.0172(11) 0.0163(11) 0.0024(9) -0.0076(9) -0.0015(10)

loop_
_atom_type_symbol
_atom_type_description
_atom_type_scat_dispersion_real
_atom_type_scat_dispersion_imag
_atom_type_scat_source
C C 0.0033 0.0016 'International Tables Vol C Tables 4.2.6.8 and 6.1.1.4'
H H 0.0000 0.0000 'International Tables Vol C Tables 4.2.6.8 and 6.1.1.4'
B B 0.0013 0.0007 'International Tables Vol C Tables 4.2.6.8 and 6.1.1.4'
F F 0.0171 0.0103 'International Tables Vol C Tables 4.2.6.8 and 6.1.1.4'
Si Si 0.0817 0.0704 'International Tables Vol C Tables 4.2.6.8 and 6.1.1.4'

loop_
_geom_angle_atom_site_label_1
_geom_angle_atom_site_label_2
_geom_angle_atom_site_label_3
_geom_angle
_geom_angle_site_symmetry_1
_geom_angle_site_symmetry_3
_geom_angle_publ_flag
C10 Si1 C35 102.92(8) . . ?
C1 Si1 C10 114.88(9) . . ?
C1 Si1 C35 105.50(9) . . ?
C1 Si1 C2 115.17(10) . . ?
C2 Si1 C10 119.11(9) . . ?
C2 Si1 C35 94.94(8) . . ?
C10 C15 C21 128.77(16) . . ?
C14 C15 C10 120.71(17) . . ?
C14 C15 C21 110.52(16) . . ?
C15 C10 Si1 127.07(14) . . ?
C11 C10 Si1 117.45(14) . . ?
C11 C10 C15 115.08(16) . . ?
C45 C40 C16 110.72(18) . . ?
C41 C40 C16 129.4(2) . . ?
C41 C40 C45 119.9(2) . . ?
C40 C16 C17 116.92(17) . . ?
C11 C16 C40 108.26(15) . . ?
C11 C16 C17 103.31(15) . . ?
C30 C16 C40 101.23(16) . . ?
C30 C16 C11 108.38(15) . . ?
C30 C16 C17 118.37(16) . . ?
C15 C21 C22 103.38(15) . . ?
C50 C21 C15 114.03(15) . . ?
C50 C21 C60 101.23(15) . . ?
C50 C21 C22 111.44(15) . . ?
C60 C21 C15 114.40(15) . . ?
C60 C21 C22 112.74(15) . . ?
C15 C14 C23 113.03(17) . . ?
C13 C14 C15 121.75(17) . . ?
C13 C14 C23 125.22(17) . . ?
C95 C90 B1 119.22(18) . . ?
C91 C90 C95 113.40(18) . . ?
C91 C90 B1 127.10(19) . . ?
C55 C50 C21 110.83(16) . . ?
C51 C50 C21 128.08(18) . . ?
C51 C50 C55 121.02(18) . . ?
F92 C92 C93 119.57(18) . . ?
F92 C92 C91 120.44(19) . . ?
C93 C92 C91 119.99(19) . . ?
C50 C55 C65 108.48(17) . . ?
C54 C55 C50 120.17(18) . . ?
C54 C55 C65 131.35(18) . . ?
C60 C65 C55 108.26(17) . . ?
C64 C65 C55 131.22(19) . . ?
C64 C65 C60 120.50(19) . . ?
C65 C60 C21 111.13(17) . . ?
C61 C60 C21 127.91(18) . . ?
C61 C60 C65 120.93(18) . . ?
C10 C11 C16 124.44(16) . . ?
C12 C11 C10 124.44(17) . . ?
C12 C11 C16 111.10(16) . . ?
F101 C101 C102 116.02(17) . . ?
F101 C101 C100 119.58(18) . . ?
C102 C101 C100 124.40(19) . . ?
F82 C82 C83 119.76(19) . . ?
F82 C82 C81 120.44(18) . . ?
C83 C82 C81 119.8(2) . . ?
C50 C51 H51 120.8 . . ?
C50 C51 C52 118.40(19) . . ?
C52 C51 H51 120.8 . . ?
C31 C30 C16 129.70(18) . . ?
C31 C30 C35 120.46(19) . . ?
C35 C30 C16 109.79(17) . . ?
C55 C54 H54 120.6 . . ?
C55 C54 C53 118.85(19) . . ?
C53 C54 H54 120.6 . . ?
C30 C31 H31 120.7 . . ?
C30 C31 C32 118.6(2) . . ?
C32 C31 H31 120.7 . . ?
C30 C35 Si1 86.53(12) . . ?
C30 C35 C45 107.83(18) . . ?
C45 C35 Si1 98.19(12) . . ?
C34 C35 Si1 100.03(14) . . ?
C34 C35 C30 119.9(2) . . ?
C34 C35 C45 129.5(2) . . ?
C40 C45 C35 108.17(17) . . ?
C40 C45 C44 121.9(2) . . ?
C44 C45 C35 129.8(2) . . ?
C14 C23 C22 103.44(16) . . ?
C14 C23 C25 109.61(17) . . ?
C14 C23 C24 111.72(16) . . ?
C22 C23 C25 111.22(17) . . ?
C24 C23 C22 112.0(2) . . ?
C24 C23 C25 108.7(2) . . ?
F93 C93 C92 120.82(19) . . ?
F93 C93 C94 120.3(2) . . ?
C92 C93 C94 118.92(18) . . ?
C14 C13 H13 120.8 . . ?
C12 C13 C14 118.40(17) . . ?
C12 C13 H13 120.8 . . ?
F102 C102 C101 120.70(19) . . ?
F102 C102 C103 119.8(2) . . ?
C103 C102 C101 119.55(19) . . ?
F95 C95 C90 119.50(17) . . ?
F95 C95 C94 115.75(19) . . ?
C94 C95 C90 124.7(2) . . ?
F83 C83 C82 120.5(2) . . ?
F83 C83 C84 121.00(19) . . ?
C84 C83 C82 118.5(2) . . ?
F91 C91 C90 121.52(18) . . ?
F91 C91 C92 114.76(18) . . ?
C90 C91 C92 123.7(2) . . ?
F105 C105 C100 120.6(2) . . ?
F105 C105 C104 115.19(19) . . ?
C104 C105 C100 124.16(19) . . ?
C60 C61 H61 120.7 . . ?
C60 C61 C62 118.5(2) . . ?
C62 C61 H61 120.7 . . ?
F84 C84 C83 119.9(2) . . ?
F84 C84 C85 120.5(2) . . ?
C85 C84 C83 119.61(19) . . ?
F85 C85 C84 116.29(18) . . ?
F85 C85 C80 119.1(2) . . ?
C84 C85 C80 124.6(2) . . ?
C16 C17 H17A 110.0 . . ?
C16 C17 H17B 110.0 . . ?
C16 C17 C18 108.68(15) . . ?
H17A C17 H17B 108.3 . . ?
C18 C17 H17A 110.0 . . ?
C18 C17 H17B 110.0 . . ?
C12 C18 C17 103.11(15) . . ?
C12 C18 C19 109.56(18) . . ?
C12 C18 C20 111.68(17) . . ?
C19 C18 C17 110.71(17) . . ?
C20 C18 C17 112.02(19) . . ?
C20 C18 C19 109.61(18) . . ?
C11 C12 C18 112.57(17) . . ?
C13 C12 C11 119.23(18) . . ?
C13 C12 C18 128.17(17) . . ?
C101 C100 B1 119.64(18) . . ?
C105 C100 C101 113.18(19) . . ?
C105 C100 B1 126.86(18) . . ?
C35 C34 H34 120.6 . . ?
C33 C34 C35 118.8(2) . . ?
C33 C34 H34 120.6 . . ?
F94 C94 C93 120.22(18) . . ?
F94 C94 C95 120.61(19) . . ?
C93 C94 C95 119.2(2) . . ?
C54 C53 H53 119.6 . . ?
C54 C53 C52 120.7(2) . . ?
C52 C53 H53 119.6 . . ?
C51 C52 C53 120.84(19) . . ?
C51 C52 H52 119.6 . . ?
C53 C52 H52 119.6 . . ?
C65 C64 H64 120.9 . . ?
C63 C64 C65 118.2(2) . . ?
C63 C64 H64 120.9 . . ?
C21 C22 H22A 109.8 . . ?
C21 C22 H22B 109.8 . . ?
C23 C22 C21 109.37(16) . . ?
C23 C22 H22A 109.8 . . ?
C23 C22 H22B 109.8 . . ?
H22A C22 H22B 108.2 . . ?
Si1 C1 H1A 109.5 . . ?
Si1 C1 H1B 109.5 . . ?
Si1 C1 H1C 109.5 . . ?
H1A C1 H1B 109.5 . . ?
H1A C1 H1C 109.5 . . ?
H1B C1 H1C 109.5 . . ?
F81 C81 C82 114.56(18) . . ?
F81 C81 C80 121.07(19) . . ?
C82 C81 C80 124.37(19) . . ?
F75 C75 C70 119.68(18) . . ?
F75 C75 C74 115.2(2) . . ?
C70 C75 C74 125.1(2) . . ?
C61 C62 H62 119.6 . . ?
C63 C62 C61 120.8(2) . . ?
C63 C62 H62 119.6 . . ?
C64 C63 H63 119.5 . . ?
C62 C63 C64 121.0(2) . . ?
C62 C63 H63 119.5 . . ?
C31 C32 H32 119.3 . . ?
C31 C32 C33 121.4(2) . . ?
C33 C32 H32 119.3 . . ?
Si1 C2 H2A 109.5 . . ?
Si1 C2 H2B 109.5 . . ?
Si1 C2 H2C 109.5 . . ?
H2A C2 H2B 109.5 . . ?
H2A C2 H2C 109.5 . . ?
H2B C2 H2C 109.5 . . ?
C75 C70 B1 118.71(19) . . ?
C71 C70 C75 113.6(2) . . ?
C71 C70 B1 127.1(2) . . ?
C40 C41 H41 120.9 . . ?
C40 C41 C42 118.3(2) . . ?
C42 C41 H41 120.9 . . ?
C85 C80 B1 119.51(19) . . ?
C81 C80 C85 113.0(2) . . ?
C81 C80 B1 127.33(18) . . ?
F71 C71 C70 121.5(2) . . ?
F71 C71 C72 115.4(2) . . ?
C70 C71 C72 123.1(2) . . ?
F103 C103 C102 120.6(2) . . ?
F103 C103 C104 120.9(2) . . ?
C102 C103 C104 118.5(2) . . ?
F74 C74 C75 121.1(2) . . ?
F74 C74 C73 120.3(2) . . ?
C73 C74 C75 118.5(3) . . ?
F73 C73 C74 120.2(3) . . ?
F73 C73 C72 120.3(3) . . ?
C74 C73 C72 119.5(2) . . ?
C44 C43 H43 119.5 . . ?
C42 C43 H43 119.5 . . ?
C42 C43 C44 120.9(2) . . ?
F72 C72 C71 119.7(3) . . ?
F72 C72 C73 120.2(2) . . ?
C73 C72 C71 120.1(2) . . ?
C34 C33 C32 120.9(2) . . ?
C34 C33 H33 119.6 . . ?
C32 C33 H33 119.6 . . ?
C45 C44 H44 121.3 . . ?
C43 C44 C45 117.5(2) . . ?
C43 C44 H44 121.3 . . ?
F104 C104 C105 120.8(2) . . ?
F104 C104 C103 119.1(2) . . ?
C105 C104 C103 120.2(2) . . ?
C18 C19 H19A 109.5 . . ?
C18 C19 H19B 109.5 . . ?
C18 C19 H19C 109.5 . . ?
H19A C19 H19B 109.5 . . ?
H19A C19 H19C 109.5 . . ?
H19B C19 H19C 109.5 . . ?
C18 C20 H20A 109.5 . . ?
C18 C20 H20B 109.5 . . ?
C18 C20 H20C 109.5 . . ?
H20A C20 H20B 109.5 . . ?
H20A C20 H20C 109.5 . . ?
H20B C20 H20C 109.5 . . ?
C41 C42 H42 119.2 . . ?
C43 C42 C41 121.6(2) . . ?
C43 C42 H42 119.2 . . ?
C23 C25 H25A 109.5 . . ?
C23 C25 H25B 109.5 . . ?
C23 C25 H25C 109.5 . . ?
H25A C25 H25B 109.5 . . ?
H25A C25 H25C 109.5 . . ?
H25B C25 H25C 109.5 . . ?
C23 C24 H24A 109.5 . . ?
C23 C24 H24B 109.5 . . ?
C23 C24 H24C 109.5 . . ?
H24A C24 H24B 109.5 . . ?
H24A C24 H24C 109.5 . . ?
H24B C24 H24C 109.5 . . ?
C90 B1 C70 100.43(15) . . ?
C100 B1 C90 113.80(17) . . ?
C100 B1 C70 113.68(18) . . ?
C100 B1 C80 102.34(16) . . ?
C80 B1 C90 113.10(18) . . ?
C80 B1 C70 114.04(17) . . ?

loop_
_geom_bond_atom_site_label_1
_geom_bond_atom_site_label_2
_geom_bond_distance
_geom_bond_site_symmetry_2
_geom_bond_publ_flag
Si1 C10 1.8800(19) . ?
Si1 C35 2.362(2) . ?
Si1 C1 1.837(2) . ?
Si1 C2 1.839(2) . ?
F101 C101 1.352(2) . ?
F91 C91 1.350(2) . ?
F95 C95 1.355(2) . ?
F92 C92 1.346(2) . ?
F85 C85 1.355(2) . ?
F81 C81 1.358(2) . ?
F94 C94 1.345(2) . ?
F82 C82 1.346(2) . ?
F83 C83 1.342(2) . ?
F93 C93 1.348(2) . ?
F75 C75 1.352(3) . ?
F105 C105 1.357(2) . ?
F102 C102 1.349(2) . ?
F84 C84 1.348(2) . ?
F71 C71 1.347(3) . ?
F103 C103 1.342(3) . ?
F72 C72 1.346(3) . ?
F104 C104 1.348(3) . ?
F74 C74 1.337(3) . ?
F73 C73 1.350(3) . ?
C15 C10 1.415(3) . ?
C15 C21 1.531(3) . ?
C15 C14 1.398(3) . ?
C10 C11 1.397(3) . ?
C40 C16 1.530(3) . ?
C40 C45 1.391(3) . ?
C40 C41 1.386(3) . ?
C16 C11 1.529(3) . ?
C16 C30 1.513(3) . ?
C16 C17 1.553(3) . ?
C21 C50 1.522(3) . ?
C21 C60 1.523(3) . ?
C21 C22 1.566(3) . ?
C14 C23 1.515(3) . ?
C14 C13 1.393(3) . ?
C90 C95 1.389(3) . ?
C90 C91 1.384(3) . ?
C90 B1 1.655(3) . ?
C50 C55 1.399(3) . ?
C50 C51 1.388(3) . ?
C92 C93 1.369(3) . ?
C92 C91 1.387(3) . ?
C55 C65 1.473(3) . ?
C55 C54 1.386(3) . ?
C65 C60 1.396(3) . ?
C65 C64 1.394(3) . ?
C60 C61 1.382(3) . ?
C11 C12 1.387(3) . ?
C101 C102 1.378(3) . ?
C101 C100 1.396(3) . ?
C82 C83 1.378(3) . ?
C82 C81 1.379(3) . ?
C51 H51 0.9500 . ?
C51 C52 1.388(3) . ?
C30 C31 1.386(3) . ?
C30 C35 1.416(3) . ?
C54 H54 0.9500 . ?
C54 C53 1.390(3) . ?
C31 H31 0.9500 . ?
C31 C32 1.387(3) . ?
C35 C45 1.481(3) . ?
C35 C34 1.413(3) . ?
C45 C44 1.395(3) . ?
C23 C22 1.534(3) . ?
C23 C25 1.540(3) . ?
C23 C24 1.520(3) . ?
C93 C94 1.376(3) . ?
C13 H13 0.9500 . ?
C13 C12 1.382(3) . ?
C102 C103 1.377(3) . ?
C95 C94 1.377(3) . ?
C83 C84 1.377(3) . ?
C105 C100 1.388(3) . ?
C105 C104 1.374(3) . ?
C61 H61 0.9500 . ?
C61 C62 1.390(3) . ?
C84 C85 1.372(3) . ?
C85 C80 1.396(3) . ?
C17 H17A 0.9900 . ?
C17 H17B 0.9900 . ?
C17 C18 1.561(3) . ?
C18 C12 1.518(3) . ?
C18 C19 1.534(3) . ?
C18 C20 1.530(3) . ?
C100 B1 1.648(3) . ?
C34 H34 0.9500 . ?
C34 C33 1.370(3) . ?
C53 H53 0.9500 . ?
C53 C52 1.390(3) . ?
C52 H52 0.9500 . ?
C64 H64 0.9500 . ?
C64 C63 1.391(3) . ?
C22 H22A 0.9900 . ?
C22 H22B 0.9900 . ?
C1 H1A 0.9800 . ?
C1 H1B 0.9800 . ?
C1 H1C 0.9800 . ?
C81 C80 1.385(3) . ?
C75 C70 1.384(3) . ?
C75 C74 1.389(3) . ?
C62 H62 0.9500 . ?
C62 C63 1.386(3) . ?
C63 H63 0.9500 . ?
C32 H32 0.9500 . ?
C32 C33 1.399(3) . ?
C2 H2A 0.9800 . ?
C2 H2B 0.9800 . ?
C2 H2C 0.9800 . ?
C70 C71 1.378(3) . ?
C70 B1 1.664(3) . ?
C41 H41 0.9500 . ?
C41 C42 1.391(3) . ?
C80 B1 1.648(3) . ?
C71 C72 1.401(3) . ?
C103 C104 1.377(3) . ?
C74 C73 1.363(4) . ?
C73 C72 1.363(4) . ?
C43 H43 0.9500 . ?
C43 C44 1.385(4) . ?
C43 C42 1.378(4) . ?
C33 H33 0.9500 . ?
C44 H44 0.9500 . ?
C19 H19A 0.9800 . ?
C19 H19B 0.9800 . ?
C19 H19C 0.9800 . ?
C20 H20A 0.9800 . ?
C20 H20B 0.9800 . ?
C20 H20C 0.9800 . ?
C42 H42 0.9500 . ?
C25 H25A 0.9800 . ?
C25 H25B 0.9800 . ?
C25 H25C 0.9800 . ?
C24 H24A 0.9800 . ?
C24 H24B 0.9800 . ?
C24 H24C 0.9800 . ?

loop_
_geom_torsion_atom_site_label_1
_geom_torsion_atom_site_label_2
_geom_torsion_atom_site_label_3
_geom_torsion_atom_site_label_4
_geom_torsion
_geom_torsion_site_symmetry_1
_geom_torsion_site_symmetry_2
_geom_torsion_site_symmetry_3
_geom_torsion_site_symmetry_4
_geom_torsion_publ_flag
Si1 C10 C11 C16 14.6(2) . . . . ?
Si1 C10 C11 C12 -167.05(15) . . . . ?
Si1 C35 C45 C40 83.54(15) . . . . ?
Si1 C35 C45 C44 -100.8(2) . . . . ?
Si1 C35 C34 C33 -91.6(2) . . . . ?
F101 C101 C102 F102 -1.6(3) . . . . ?
F101 C101 C102 C103 178.8(2) . . . . ?
F101 C101 C100 C105 -177.64(18) . . . . ?
F101 C101 C100 B1 -3.6(3) . . . . ?
F95 C95 C94 F94 1.7(3) . . . . ?
F95 C95 C94 C93 -178.67(17) . . . . ?
F92 C92 C93 F93 -1.1(3) . . . . ?
F92 C92 C93 C94 179.54(17) . . . . ?
F92 C92 C91 F91 -1.1(3) . . . . ?
F92 C92 C91 C90 179.20(17) . . . . ?
F85 C85 C80 C81 -177.20(18) . . . . ?
F85 C85 C80 B1 -1.8(3) . . . . ?
F81 C81 C80 C85 176.33(18) . . . . ?
F81 C81 C80 B1 1.3(3) . . . . ?
F82 C82 C83 F83 2.4(3) . . . . ?
F82 C82 C83 C84 -177.25(19) . . . . ?
F82 C82 C81 F81 0.2(3) . . . . ?
F82 C82 C81 C80 -179.93(19) . . . . ?
F83 C83 C84 F84 -1.5(3) . . . . ?
F83 C83 C84 C85 178.58(19) . . . . ?
F93 C93 C94 F94 0.0(3) . . . . ?
F93 C93 C94 C95 -179.60(17) . . . . ?
F75 C75 C70 C71 177.98(18) . . . . ?
F75 C75 C70 B1 6.2(3) . . . . ?
F75 C75 C74 F74 -0.3(3) . . . . ?
F75 C75 C74 C73 -178.94(19) . . . . ?
F105 C105 C100 C101 177.76(19) . . . . ?
F105 C105 C100 B1 4.2(3) . . . . ?
F105 C105 C104 F104 0.0(3) . . . . ?
F105 C105 C104 C103 -179.2(2) . . . . ?
F102 C102 C103 F103 1.1(3) . . . . ?
F102 C102 C103 C104 -179.8(2) . . . . ?
F84 C84 C85 F85 -0.2(3) . . . . ?
F84 C84 C85 C80 179.1(2) . . . . ?
F71 C71 C72 F72 -1.3(3) . . . . ?
F71 C71 C72 C73 178.84(19) . . . . ?
F103 C103 C104 F104 0.4(4) . . . . ?
F103 C103 C104 C105 179.6(2) . . . . ?
F74 C74 C73 F73 1.0(3) . . . . ?
F74 C74 C73 C72 -177.9(2) . . . . ?
F73 C73 C72 F72 0.6(3) . . . . ?
F73 C73 C72 C71 -179.54(19) . . . . ?
C15 C10 C11 C16 -172.10(16) . . . . ?
C15 C10 C11 C12 6.2(3) . . . . ?
C15 C21 C50 C55 -125.99(17) . . . . ?
C15 C21 C50 C51 57.1(2) . . . . ?
C15 C21 C60 C65 125.37(17) . . . . ?
C15 C21 C60 C61 -56.5(3) . . . . ?
C15 C21 C22 C23 2.3(2) . . . . ?
C15 C14 C23 C22 5.3(2) . . . . ?
C15 C14 C23 C25 -113.45(19) . . . . ?
C15 C14 C23 C24 125.9(2) . . . . ?
C15 C14 C13 C12 4.3(3) . . . . ?
C10 C15 C21 C50 59.6(2) . . . . ?
C10 C15 C21 C60 -56.2(3) . . . . ?
C10 C15 C21 C22 -179.19(18) . . . . ?
C10 C15 C14 C23 176.11(16) . . . . ?
C10 C15 C14 C13 -3.8(3) . . . . ?
C10 C11 C12 C13 -5.8(3) . . . . ?
C10 C11 C12 C18 172.28(18) . . . . ?
C40 C16 C11 C10 65.3(2) . . . . ?
C40 C16 C11 C12 -113.20(18) . . . . ?
C40 C16 C30 C31 162.16(19) . . . . ?
C40 C16 C30 C35 -15.16(19) . . . . ?
C40 C16 C17 C18 109.33(19) . . . . ?
C40 C45 C44 C43 0.9(3) . . . . ?
C40 C41 C42 C43 1.2(3) . . . . ?
C16 C40 C45 C35 -4.6(2) . . . . ?
C16 C40 C45 C44 179.36(18) . . . . ?
C16 C40 C41 C42 179.79(19) . . . . ?
C16 C11 C12 C13 172.69(17) . . . . ?
C16 C11 C12 C18 -9.2(2) . . . . ?
C16 C30 C31 C32 -175.31(19) . . . . ?
C16 C30 C35 Si1 -84.14(14) . . . . ?
C16 C30 C35 C45 13.4(2) . . . . ?
C16 C30 C35 C34 176.29(18) . . . . ?
C16 C17 C18 C12 4.6(2) . . . . ?
C16 C17 C18 C19 121.72(19) . . . . ?
C16 C17 C18 C20 -115.60(19) . . . . ?
C21 C15 C10 Si1 -8.7(3) . . . . ?
C21 C15 C10 C11 178.80(17) . . . . ?
C21 C15 C14 C23 -4.0(2) . . . . ?
C21 C15 C14 C13 176.08(17) . . . . ?
C21 C50 C55 C65 2.1(2) . . . . ?
C21 C50 C55 C54 -177.52(17) . . . . ?
C21 C50 C51 C52 176.50(18) . . . . ?
C21 C60 C61 C62 -179.74(19) . . . . ?
C14 C15 C10 Si1 171.15(14) . . . . ?
C14 C15 C10 C11 -1.4(3) . . . . ?
C14 C15 C21 C50 -120.19(17) . . . . ?
C14 C15 C21 C60 123.94(17) . . . . ?
C14 C15 C21 C22 1.0(2) . . . . ?
C14 C23 C22 C21 -4.4(2) . . . . ?
C14 C13 C12 C11 0.3(3) . . . . ?
C14 C13 C12 C18 -177.49(19) . . . . ?
C90 C95 C94 F94 -178.09(18) . . . . ?
C90 C95 C94 C93 1.5(3) . . . . ?
C50 C21 C60 C65 2.28(19) . . . . ?
C50 C21 C60 C61 -179.63(19) . . . . ?
C50 C21 C22 C23 125.20(17) . . . . ?
C50 C55 C65 C60 -0.6(2) . . . . ?
C50 C55 C65 C64 177.8(2) . . . . ?
C50 C55 C54 C53 0.6(3) . . . . ?
C50 C51 C52 C53 0.4(3) . . . . ?
C92 C93 C94 F94 179.35(17) . . . . ?
C92 C93 C94 C95 -0.3(3) . . . . ?
C55 C50 C51 C52 -0.1(3) . . . . ?
C55 C65 C60 C21 -1.2(2) . . . . ?
C55 C65 C60 C61 -179.41(17) . . . . ?
C55 C65 C64 C63 -178.84(19) . . . . ?
C55 C54 C53 C52 -0.3(3) . . . . ?
C65 C55 C54 C53 -178.99(19) . . . . ?
C65 C60 C61 C62 -1.8(3) . . . . ?
C65 C64 C63 C62 -0.9(3) . . . . ?
C60 C21 C50 C55 -2.65(19) . . . . ?
C60 C21 C50 C51 -179.54(18) . . . . ?
C60 C21 C22 C23 -121.75(18) . . . . ?
C60 C65 C64 C63 -0.7(3) . . . . ?
C60 C61 C62 C63 0.3(3) . . . . ?
C11 C16 C30 C31 -84.1(2) . . . . ?
C11 C16 C30 C35 98.58(18) . . . . ?
C11 C16 C17 C18 -9.4(2) . . . . ?
C101 C102 C103 F103 -179.3(2) . . . . ?
C101 C102 C103 C104 -0.2(4) . . . . ?
C101 C100 B1 C90 52.8(3) . . . . ?
C101 C100 B1 C70 166.92(18) . . . . ?
C101 C100 B1 C80 -69.6(2) . . . . ?
C82 C83 C84 F84 178.13(19) . . . . ?
C82 C83 C84 C85 -1.8(3) . . . . ?
C82 C81 C80 C85 -3.5(3) . . . . ?
C82 C81 C80 B1 -178.5(2) . . . . ?
C51 C50 C55 C65 179.27(17) . . . . ?
C51 C50 C55 C54 -0.4(3) . . . . ?
C30 C16 C11 C10 -43.7(2) . . . . ?
C30 C16 C11 C12 137.79(17) . . . . ?
C30 C16 C17 C18 -129.17(18) . . . . ?
C30 C31 C32 C33 -1.1(3) . . . . ?
C30 C35 C45 C40 -5.4(2) . . . . ?
C30 C35 C45 C44 170.3(2) . . . . ?
C30 C35 C34 C33 0.2(3) . . . . ?
C54 C55 C65 C60 179.0(2) . . . . ?
C54 C55 C65 C64 -2.6(4) . . . . ?
C54 C53 C52 C51 -0.2(3) . . . . ?
C31 C30 C35 Si1 98.26(17) . . . . ?
C31 C30 C35 C45 -164.25(17) . . . . ?
C31 C30 C35 C34 -1.3(3) . . . . ?
C31 C32 C33 C34 0.0(3) . . . . ?
C35 Si1 C10 C15 174.91(16) . . . . ?
C35 Si1 C10 C11 -12.73(16) . . . . ?
C35 C30 C31 C32 1.8(3) . . . . ?
C35 C45 C44 C43 -174.3(2) . . . . ?
C35 C34 C33 C32 0.5(3) . . . . ?
C45 C40 C16 C11 -101.98(18) . . . . ?
C45 C40 C16 C30 11.8(2) . . . . ?
C45 C40 C16 C17 141.95(17) . . . . ?
C45 C40 C41 C42 -1.1(3) . . . . ?
C45 C35 C34 C33 158.9(2) . . . . ?
C23 C14 C13 C12 -175.55(18) . . . . ?
C93 C92 C91 F91 178.17(16) . . . . ?
C93 C92 C91 C90 -1.6(3) . . . . ?
C13 C14 C23 C22 -174.86(19) . . . . ?
C13 C14 C23 C25 66.4(2) . . . . ?
C13 C14 C23 C24 -54.2(3) . . . . ?
C102 C101 C100 C105 2.6(3) . . . . ?
C102 C101 C100 B1 176.7(2) . . . . ?
C102 C103 C104 F104 -178.7(2) . . . . ?
C102 C103 C104 C105 0.5(4) . . . . ?
C95 C90 C91 F91 -177.17(16) . . . . ?
C95 C90 C91 C92 2.5(3) . . . . ?
C95 C90 B1 C100 -168.90(17) . . . . ?
C95 C90 B1 C70 69.3(2) . . . . ?
C95 C90 B1 C80 -52.7(2) . . . . ?
C83 C82 C81 F81 -178.78(18) . . . . ?
C83 C82 C81 C80 1.1(3) . . . . ?
C83 C84 C85 F85 179.68(19) . . . . ?
C83 C84 C85 C80 -1.0(3) . . . . ?
C91 C90 C95 F95 177.65(17) . . . . ?
C91 C90 C95 C94 -2.6(3) . . . . ?
C91 C90 B1 C100 17.6(3) . . . . ?
C91 C90 B1 C70 -104.3(2) . . . . ?
C91 C90 B1 C80 133.8(2) . . . . ?
C91 C92 C93 F93 179.61(17) . . . . ?
C91 C92 C93 C94 0.3(3) . . . . ?
C105 C100 B1 C90 -134.1(2) . . . . ?
C105 C100 B1 C70 -19.9(3) . . . . ?
C105 C100 B1 C80 103.5(2) . . . . ?
C61 C62 C63 C64 1.1(3) . . . . ?
C84 C85 C80 C81 3.5(3) . . . . ?
C84 C85 C80 B1 178.9(2) . . . . ?
C85 C80 B1 C90 168.35(18) . . . . ?
C85 C80 B1 C100 -68.8(2) . . . . ?
C85 C80 B1 C70 54.4(3) . . . . ?
C17 C16 C11 C10 -170.06(18) . . . . ?
C17 C16 C11 C12 11.4(2) . . . . ?
C17 C16 C30 C31 33.0(3) . . . . ?
C17 C16 C30 C35 -144.35(18) . . . . ?
C17 C18 C12 C11 2.7(2) . . . . ?
C17 C18 C12 C13 -179.4(2) . . . . ?
C100 C101 C102 F102 178.13(19) . . . . ?
C100 C101 C102 C103 -1.5(3) . . . . ?
C100 C105 C104 F104 -179.9(2) . . . . ?
C100 C105 C104 C103 0.9(4) . . . . ?
C34 C35 C45 C40 -166.2(2) . . . . ?
C34 C35 C45 C44 9.5(4) . . . . ?
C64 C65 C60 C21 -179.73(17) . . . . ?
C64 C65 C60 C61 2.0(3) . . . . ?
C22 C21 C50 C55 117.44(17) . . . . ?
C22 C21 C50 C51 -59.4(2) . . . . ?
C22 C21 C60 C65 -116.89(18) . . . . ?
C22 C21 C60 C61 61.2(3) . . . . ?
C1 Si1 C10 C15 -70.97(18) . . . . ?
C1 Si1 C10 C11 101.40(16) . . . . ?
C81 C82 C83 F83 -178.61(18) . . . . ?
C81 C82 C83 C84 1.8(3) . . . . ?
C81 C80 B1 C90 -16.9(3) . . . . ?
C81 C80 B1 C100 105.9(2) . . . . ?
C81 C80 B1 C70 -130.9(2) . . . . ?
C75 C70 C71 F71 -177.95(18) . . . . ?
C75 C70 C71 C72 1.2(3) . . . . ?
C75 C70 B1 C90 66.9(2) . . . . ?
C75 C70 B1 C100 -55.1(2) . . . . ?
C75 C70 B1 C80 -171.88(18) . . . . ?
C75 C74 C73 F73 179.6(2) . . . . ?
C75 C74 C73 C72 0.7(3) . . . . ?
C2 Si1 C10 C15 71.67(19) . . . . ?
C2 Si1 C10 C11 -115.96(15) . . . . ?
C70 C75 C74 F74 178.9(2) . . . . ?
C70 C75 C74 C73 0.3(3) . . . . ?
C70 C71 C72 F72 179.46(19) . . . . ?
C70 C71 C72 C73 -0.4(3) . . . . ?
C41 C40 C16 C11 77.2(2) . . . . ?
C41 C40 C16 C30 -169.0(2) . . . . ?
C41 C40 C16 C17 -38.9(3) . . . . ?
C41 C40 C45 C35 176.16(18) . . . . ?
C41 C40 C45 C44 0.1(3) . . . . ?
C71 C70 B1 C90 -103.6(2) . . . . ?
C71 C70 B1 C100 134.4(2) . . . . ?
C71 C70 B1 C80 17.6(3) . . . . ?
C74 C75 C70 C71 -1.2(3) . . . . ?
C74 C75 C70 B1 -172.9(2) . . . . ?
C74 C73 C72 F72 179.5(2) . . . . ?
C74 C73 C72 C71 -0.6(3) . . . . ?
C44 C43 C42 C41 -0.2(3) . . . . ?
C104 C105 C100 C101 -2.3(3) . . . . ?
C104 C105 C100 B1 -175.9(2) . . . . ?
C19 C18 C12 C11 -115.22(19) . . . . ?
C19 C18 C12 C13 62.7(3) . . . . ?
C20 C18 C12 C11 123.1(2) . . . . ?
C20 C18 C12 C13 -59.0(3) . . . . ?
C42 C43 C44 C45 -0.8(3) . . . . ?
C25 C23 C22 C21 113.16(19) . . . . ?
C24 C23 C22 C21 -124.89(19) . . . . ?
B1 C90 C95 F95 3.3(3) . . . . ?
B1 C90 C95 C94 -176.92(18) . . . . ?
B1 C90 C91 F91 -3.3(3) . . . . ?
B1 C90 C91 C92 176.38(18) . . . . ?
B1 C70 C71 F71 -7.0(3) . . . . ?
B1 C70 C71 C72 172.2(2) . . . . ?

loop_
_smtbx_masks_void_nr
_smtbx_masks_void_average_x
_smtbx_masks_void_average_y
_smtbx_masks_void_average_z
_smtbx_masks_void_volume
_smtbx_masks_void_count_electrons
_smtbx_masks_void_content
1 0.000 0.500 0.000 178.9 39.6 ?
2 0.500 0.000 0.500 178.9 39.6 ?
